data_7026082
loop_
_publ_author_name
'Marks, Sebastian'
'Panda, Tarun K.'
'Roesky, Peter W.'

_publ_section_title
;
 Bis(phosphinimino)methanides as non-innocent ligand in zinc chemistry:
 synthesis and structures.
;
_journal_issue 31
_journal_name_full 'Dalton transactions (Cambridge, England : 2003)'
_journal_page_first 7230
_journal_page_last 7235
_journal_paper_doi 10.1039/c0dt00186d
_journal_volume 39
_journal_year 2010
_chemical_formula_moiety 'C37 H44 N2 P2 Si2 Zn'
_chemical_formula_sum 'C37 H44 N2 P2 Si2 Zn'
_chemical_formula_weight 700.23
_chemical_name_systematic
;
?
;
_space_group_IT_number 14
_symmetry_cell_setting monoclinic
_symmetry_Int_Tables_number 14
_symmetry_space_group_name_Hall '-P 2yn'
_symmetry_space_group_name_H-M 'P 1 21/n 1'
_atom_sites_solution_hydrogens geom
_atom_sites_solution_primary direct
_atom_sites_solution_secondary difmap
_audit_creation_date 09-02-04
_audit_creation_method SHELXL-97
_cell_angle_alpha 90.00
_cell_angle_beta 101.73(3)
_cell_angle_gamma 90.00
_cell_formula_units_Z 4
_cell_length_a 10.286(2)
_cell_length_b 16.726(3)
_cell_length_c 22.270(5)
_cell_measurement_temperature 203(2)
_cell_volume 3751.4(14)
_computing_cell_refinement 'STOE X-AREA'
_computing_data_collection 'STOE X-AREA'
_computing_data_reduction 'STOE X-RED'
_computing_molecular_graphics 'Diamond 2.1e'
_computing_publication_material 'WinGX32, Microsoft Word'
_computing_structure_refinement 'SHELXL-97 (Sheldrick, 1997)'
_computing_structure_solution 'SHELXS-97 (Sheldrick, 1997)'
_diffrn_ambient_temperature 203(2)
_diffrn_measured_fraction_theta_full 0.995
_diffrn_measured_fraction_theta_max 0.995
_diffrn_measurement_device_type 'STOE IPDS 2'
_diffrn_measurement_method 'rotation method'
_diffrn_radiation_monochromator graphite
_diffrn_radiation_source 'fine-focus sealed tube'
_diffrn_radiation_type MoK\a
_diffrn_radiation_wavelength 0.71073
_diffrn_reflns_av_R_equivalents 0.0616
_diffrn_reflns_av_sigmaI/netI 0.0374
_diffrn_reflns_limit_h_max 12
_diffrn_reflns_limit_h_min -13
_diffrn_reflns_limit_k_max 22
_diffrn_reflns_limit_k_min -22
_diffrn_reflns_limit_l_max 28
_diffrn_reflns_limit_l_min -29
_diffrn_reflns_number 30061
_diffrn_reflns_theta_full 27.93
_diffrn_reflns_theta_max 27.93
_diffrn_reflns_theta_min 1.53
_exptl_absorpt_coefficient_mu 0.831
_exptl_absorpt_correction_type integration
_exptl_absorpt_process_details 'STOE X-RED & X-SHAPE'
_exptl_crystal_colour colourless
_exptl_crystal_density_diffrn 1.240
_exptl_crystal_density_method 'not measured'
_exptl_crystal_description plates
_exptl_crystal_F_000 1472
_exptl_crystal_size_max 0.350
_exptl_crystal_size_mid 0.333
_exptl_crystal_size_min 0.300
_refine_diff_density_max 0.354
_refine_diff_density_min -0.464
_refine_diff_density_rms 0.048
_refine_ls_extinction_method none
_refine_ls_goodness_of_fit_ref 1.025
_refine_ls_hydrogen_treatment mixed
_refine_ls_matrix_type full
_refine_ls_number_parameters 573
_refine_ls_number_reflns 8939
_refine_ls_number_restraints 0
_refine_ls_restrained_S_all 1.025
_refine_ls_R_factor_all 0.0387
_refine_ls_R_factor_gt 0.0333
_refine_ls_shift/su_max 0.001
_refine_ls_shift/su_mean 0.000
_refine_ls_structure_factor_coef Fsqd
_refine_ls_weighting_details 'calc w=1/[\s^2^(Fo^2^)+(0.0467P)^2^+0.9406P] where P=(Fo^2^+2Fc^2^)/3'
_refine_ls_weighting_scheme calc
_refine_ls_wR_factor_gt 0.0890
_refine_ls_wR_factor_ref 0.0918
_reflns_number_gt 7913
_reflns_number_total 8939
_reflns_threshold_expression >2sigma(I)
_cod_data_source_file c0dt00186d.txt
_cod_data_source_block 3
_cod_original_cell_volume 3751.1(13)
_cod_original_sg_symbol_H-M 'P 21/n'
_cod_database_code 7026082

loop_
_symmetry_equiv_pos_as_xyz
'x, y, z'
'-x+1/2, y+1/2, -z+1/2'
'-x, -y, -z'
'x-1/2, -y-1/2, z-1/2'

loop_
_atom_site_label
_atom_site_type_symbol
_atom_site_fract_x
_atom_site_fract_y
_atom_site_fract_z
_atom_site_U_iso_or_equiv
_atom_site_adp_type
_atom_site_occupancy
_atom_site_symmetry_multiplicity
_atom_site_calc_flag
C1 C -0.24164(15) 0.36356(9) 0.22141(7) 0.0290(3) Uani 1 1 d
C2 C 0.02788(19) 0.15218(11) 0.21708(10) 0.0493(5) Uani 1 1 d
C3 C 0.0267(2) 0.10176(13) 0.26720(15) 0.0665(7) Uani 1 1 d
C4 C 0.0384(3) 0.01874(15) 0.2634(2) 0.0988(13) Uani 1 1 d
C5 C 0.0500(3) -0.01612(19) 0.2101(3) 0.1190(19) Uani 1 1 d
C6 C 0.0516(3) 0.0302(2) 0.1597(3) 0.1071(16) Uani 1 1 d
C7 C 0.0414(3) 0.11412(18) 0.16328(15) 0.0744(9) Uani 1 1 d
C8 C -0.21067(15) 0.38223(9) 0.34881(7) 0.0297(3) Uani 1 1 d
C9 C -0.28495(18) 0.31303(10) 0.35223(8) 0.0384(3) Uani 1 1 d
C10 C -0.3470(2) 0.30071(12) 0.40113(9) 0.0464(4) Uani 1 1 d
C11 C -0.3351(2) 0.35705(12) 0.44744(9) 0.0487(4) Uani 1 1 d
C12 C -0.2611(2) 0.42569(12) 0.44487(8) 0.0458(4) Uani 1 1 d
C13 C -0.19837(18) 0.43794(10) 0.39612(8) 0.0364(3) Uani 1 1 d
C14 C -0.07659(15) 0.49611(9) 0.28210(7) 0.0294(3) Uani 1 1 d
C15 C 0.04735(17) 0.51490(10) 0.26985(8) 0.0375(3) Uani 1 1 d
C16 C 0.0812(2) 0.59375(12) 0.26068(10) 0.0481(4) Uani 1 1 d
C17 C -0.0093(2) 0.65411(11) 0.26352(10) 0.0479(4) Uani 1 1 d
C18 C -0.1327(2) 0.63647(10) 0.27556(8) 0.0405(4) Uani 1 1 d
C19 C -0.16703(17) 0.55793(9) 0.28485(7) 0.0332(3) Uani 1 1 d
C20 C -0.27009(16) 0.44790(9) 0.10055(7) 0.0325(3) Uani 1 1 d
C21 C -0.2731(2) 0.52235(10) 0.12760(9) 0.0443(4) Uani 1 1 d
C22 C -0.3052(2) 0.59022(12) 0.09182(11) 0.0549(5) Uani 1 1 d
C23 C -0.3372(2) 0.58381(13) 0.02861(11) 0.0550(5) Uani 1 1 d
C24 C -0.3370(2) 0.51010(14) 0.00128(9) 0.0529(5) Uani 1 1 d
C25 C -0.30378(19) 0.44198(12) 0.03671(8) 0.0423(4) Uani 1 1 d
C26 C -0.32095(16) 0.28202(9) 0.10925(7) 0.0315(3) Uani 1 1 d
C27 C -0.45779(18) 0.28550(11) 0.10276(9) 0.0429(4) Uani 1 1 d
C28 C -0.5365(2) 0.22149(14) 0.07774(11) 0.0565(5) Uani 1 1 d
C29 C -0.4786(3) 0.15427(13) 0.05876(10) 0.0582(6) Uani 1 1 d
C30 C -0.3433(2) 0.15039(11) 0.06426(9) 0.0502(5) Uani 1 1 d
C31 C -0.2637(2) 0.21406(10) 0.08919(8) 0.0386(4) Uani 1 1 d
C32 C 0.0518(3) 0.48511(15) 0.09497(14) 0.0639(6) Uani 1 1 d
C33 C 0.0196(4) 0.3254(2) 0.02978(14) 0.0722(8) Uani 1 1 d
C34 C 0.2168(2) 0.3446(2) 0.15134(18) 0.0798(9) Uani 1 1 d
C35 C 0.1755(2) 0.41425(13) 0.40609(10) 0.0494(4) Uani 1 1 d
C36 C 0.0705(3) 0.24826(14) 0.41511(11) 0.0569(6) Uani 1 1 d
C37 C 0.2744(2) 0.27761(18) 0.33679(15) 0.0643(6) Uani 1 1 d
N1 N 0.00609(13) 0.33627(8) 0.29583(6) 0.0312(3) Uani 1 1 d
N2 N -0.06035(13) 0.34296(8) 0.15030(6) 0.0338(3) Uani 1 1 d
H1 H -0.327(2) 0.3616(12) 0.2253(10) 0.040(5) Uiso 1 1 d
H3 H 0.007(3) 0.127(2) 0.3085(17) 0.109(12) Uiso 1 1 d
H4 H 0.044(4) -0.022(3) 0.306(2) 0.152(16) Uiso 1 1 d
H5 H 0.059(4) -0.076(3) 0.209(2) 0.150(16) Uiso 1 1 d
H6 H 0.054(4) 0.014(2) 0.1252(18) 0.113(13) Uiso 1 1 d
H7 H 0.057(2) 0.1438(14) 0.1322(12) 0.050(7) Uiso 1 1 d
H9 H -0.286(2) 0.2720(14) 0.3223(11) 0.054(6) Uiso 1 1 d
H10 H -0.394(2) 0.2527(14) 0.4049(11) 0.053(6) Uiso 1 1 d
H11 H -0.379(2) 0.3497(14) 0.4801(11) 0.054(6) Uiso 1 1 d
H12 H -0.252(2) 0.4684(15) 0.4764(11) 0.060(7) Uiso 1 1 d
H13 H -0.147(2) 0.4850(13) 0.3948(10) 0.044(5) Uiso 1 1 d
H15 H 0.106(2) 0.4737(13) 0.2662(10) 0.042(5) Uiso 1 1 d
H16 H 0.165(2) 0.6036(14) 0.2513(11) 0.057(6) Uiso 1 1 d
H17 H 0.014(2) 0.7079(16) 0.2596(12) 0.063(7) Uiso 1 1 d
H18 H -0.198(2) 0.6766(13) 0.2778(10) 0.048(6) Uiso 1 1 d
H19 H -0.252(2) 0.5463(11) 0.2925(9) 0.036(5) Uiso 1 1 d
H21 H -0.252(2) 0.5276(13) 0.1702(11) 0.048(6) Uiso 1 1 d
H22 H -0.303(3) 0.6392(15) 0.1120(12) 0.064(7) Uiso 1 1 d
H23 H -0.356(3) 0.6309(16) 0.0070(12) 0.065(7) Uiso 1 1 d
H24 H -0.362(2) 0.5062(15) -0.0444(12) 0.059(7) Uiso 1 1 d
H25 H -0.304(2) 0.3934(14) 0.0202(10) 0.046(6) Uiso 1 1 d
H27 H -0.500(2) 0.3295(14) 0.1145(10) 0.047(6) Uiso 1 1 d
H28 H -0.629(3) 0.2271(15) 0.0751(13) 0.067(8) Uiso 1 1 d
H29 H -0.536(3) 0.1121(17) 0.0400(13) 0.078(8) Uiso 1 1 d
H30 H -0.301(3) 0.1035(16) 0.0503(12) 0.067(7) Uiso 1 1 d
H31 H -0.169(2) 0.2084(13) 0.0942(10) 0.042(5) Uiso 1 1 d
H32A H 0.058(4) 0.510(2) 0.1330(19) 0.120(13) Uiso 1 1 d
H32B H 0.125(3) 0.5002(18) 0.0799(14) 0.085(9) Uiso 1 1 d
H32C H -0.029(4) 0.507(2) 0.0649(17) 0.105(12) Uiso 1 1 d
H33A H 0.084(3) 0.340(2) 0.0112(16) 0.095(10) Uiso 1 1 d
H33B H 0.024(4) 0.275(2) 0.0355(16) 0.093(11) Uiso 1 1 d
H33C H -0.069(4) 0.338(2) 0.0072(18) 0.116(14) Uiso 1 1 d
H34A H 0.234(4) 0.375(2) 0.1903(19) 0.114(13) Uiso 1 1 d
H34B H 0.227(3) 0.286(2) 0.1620(16) 0.092(10) Uiso 1 1 d
H34C H 0.282(4) 0.358(2) 0.1323(19) 0.124(14) Uiso 1 1 d
H35A H 0.201(2) 0.4570(15) 0.3821(12) 0.061(7) Uiso 1 1 d
H35B H 0.248(3) 0.3977(16) 0.4361(13) 0.068(8) Uiso 1 1 d
H35C H 0.104(3) 0.4384(17) 0.4193(13) 0.078(9) Uiso 1 1 d
H36A H -0.008(4) 0.2703(19) 0.4327(15) 0.094(11) Uiso 1 1 d
H36B H 0.142(3) 0.2398(18) 0.4482(16) 0.088(10) Uiso 1 1 d
H36C H 0.054(4) 0.200(2) 0.3966(17) 0.108(12) Uiso 1 1 d
H37A H 0.254(3) 0.2265(19) 0.3125(15) 0.088(10) Uiso 1 1 d
H37B H 0.311(3) 0.313(2) 0.3146(17) 0.100(12) Uiso 1 1 d
H37C H 0.339(4) 0.263(2) 0.370(2) 0.121(13) Uiso 1 1 d
Si1 Si 0.12623(5) 0.32066(3) 0.36144(2) 0.03674(11) Uani 1 1 d
Si2 Si 0.05019(5) 0.37468(3) 0.10677(3) 0.04553(13) Uani 1 1 d
P1 P -0.12517(4) 0.39163(2) 0.285263(17) 0.02616(8) Uani 1 1 d
P2 P -0.21455(4) 0.36095(2) 0.147885(17) 0.02730(8) Uani 1 1 d
Zn1 Zn -0.003688(19) 0.267623(11) 0.222318(9) 0.03515(6) Uani 1 1 d

loop_
_atom_site_aniso_label
_atom_site_aniso_U_11
_atom_site_aniso_U_22
_atom_site_aniso_U_33
_atom_site_aniso_U_23
_atom_site_aniso_U_13
_atom_site_aniso_U_12
C1 0.0282(7) 0.0296(7) 0.0294(7) -0.0019(5) 0.0061(6) -0.0013(5)
C2 0.0395(9) 0.0348(8) 0.0667(12) -0.0150(8) -0.0053(8) 0.0101(7)
C3 0.0544(12) 0.0349(10) 0.104(2) 0.0031(11) 0.0014(13) 0.0049(9)
C4 0.0659(16) 0.0358(12) 0.185(4) 0.0079(18) 0.003(2) 0.0053(11)
C5 0.0591(16) 0.0424(14) 0.235(6) -0.042(2) -0.020(2) 0.0154(12)
C6 0.0592(16) 0.089(2) 0.155(4) -0.083(3) -0.0215(19) 0.0294(16)
C7 0.0591(14) 0.0695(16) 0.085(2) -0.0380(16) -0.0069(13) 0.0260(12)
C8 0.0322(7) 0.0283(7) 0.0280(7) 0.0003(6) 0.0052(6) 0.0012(6)
C9 0.0442(9) 0.0334(8) 0.0380(8) 0.0018(7) 0.0096(7) -0.0048(7)
C10 0.0479(10) 0.0455(10) 0.0477(10) 0.0096(8) 0.0144(8) -0.0081(8)
C11 0.0534(11) 0.0546(11) 0.0437(10) 0.0119(9) 0.0234(9) 0.0046(9)
C12 0.0636(12) 0.0435(9) 0.0335(8) -0.0004(7) 0.0177(8) 0.0049(8)
C13 0.0463(9) 0.0326(7) 0.0313(8) -0.0018(6) 0.0106(7) -0.0012(7)
C14 0.0356(7) 0.0254(6) 0.0264(6) -0.0005(5) 0.0045(6) -0.0028(5)
C15 0.0376(8) 0.0339(8) 0.0417(9) 0.0023(7) 0.0097(7) -0.0027(7)
C16 0.0468(10) 0.0430(9) 0.0557(11) 0.0062(8) 0.0134(9) -0.0131(8)
C17 0.0648(12) 0.0293(8) 0.0488(10) 0.0026(7) 0.0101(9) -0.0111(8)
C18 0.0584(11) 0.0275(7) 0.0357(8) -0.0020(6) 0.0097(8) 0.0033(7)
C19 0.0405(8) 0.0283(7) 0.0309(7) -0.0017(6) 0.0074(6) 0.0007(6)
C20 0.0355(7) 0.0302(7) 0.0316(7) 0.0027(6) 0.0062(6) 0.0009(6)
C21 0.0572(11) 0.0319(8) 0.0407(9) 0.0011(7) 0.0027(8) 0.0054(7)
C22 0.0666(13) 0.0323(9) 0.0626(13) 0.0053(9) 0.0057(10) 0.0038(8)
C23 0.0545(12) 0.0467(10) 0.0617(13) 0.0247(10) 0.0069(10) 0.0022(9)
C24 0.0569(11) 0.0616(12) 0.0389(9) 0.0171(9) 0.0067(9) -0.0004(9)
C25 0.0500(10) 0.0432(9) 0.0333(8) 0.0022(7) 0.0077(7) 0.0007(8)
C26 0.0389(8) 0.0283(7) 0.0250(7) -0.0001(5) 0.0015(6) -0.0013(6)
C27 0.0390(9) 0.0405(9) 0.0455(10) -0.0025(8) -0.0002(7) -0.0029(7)
C28 0.0485(11) 0.0586(12) 0.0551(12) 0.0023(10) -0.0065(9) -0.0162(9)
C29 0.0815(15) 0.0421(10) 0.0423(10) -0.0035(8) -0.0081(10) -0.0235(10)
C30 0.0830(15) 0.0308(8) 0.0345(9) -0.0045(7) 0.0063(9) -0.0044(9)
C31 0.0544(10) 0.0307(7) 0.0291(7) -0.0010(6) 0.0045(7) 0.0023(7)
C32 0.0749(16) 0.0593(13) 0.0675(15) -0.0010(12) 0.0380(14) -0.0183(12)
C33 0.094(2) 0.0770(18) 0.0584(15) -0.0194(13) 0.0452(16) -0.0109(16)
C34 0.0372(11) 0.104(2) 0.103(2) -0.001(2) 0.0253(13) 0.0012(13)
C35 0.0540(11) 0.0473(10) 0.0411(10) -0.0013(8) -0.0039(9) -0.0111(9)
C36 0.0756(16) 0.0441(10) 0.0434(11) 0.0099(9) -0.0057(11) -0.0098(10)
C37 0.0376(10) 0.0736(16) 0.0760(17) -0.0072(14) -0.0018(11) 0.0121(10)
N1 0.0326(6) 0.0288(6) 0.0314(6) -0.0024(5) 0.0043(5) 0.0028(5)
N2 0.0338(6) 0.0369(7) 0.0314(6) -0.0007(5) 0.0086(5) 0.0025(5)
Si1 0.0355(2) 0.0346(2) 0.0361(2) 0.00131(18) -0.00225(18) -0.00046(17)
Si2 0.0438(3) 0.0527(3) 0.0459(3) -0.0075(2) 0.0225(2) -0.0050(2)
P1 0.02917(17) 0.02293(16) 0.02636(17) -0.00176(13) 0.00562(14) -0.00016(13)
P2 0.03067(18) 0.02493(16) 0.02587(17) -0.00131(13) 0.00477(14) 0.00076(13)
Zn1 0.03682(11) 0.02928(10) 0.03745(11) -0.00540(7) 0.00308(8) 0.00754(7)

loop_
_atom_type_symbol
_atom_type_description
_atom_type_scat_dispersion_real
_atom_type_scat_dispersion_imag
_atom_type_scat_source
C C 0.0033 0.0016 'International Tables Vol C Tables 4.2.6.8 and 6.1.1.4'
H H 0.0000 0.0000 'International Tables Vol C Tables 4.2.6.8 and 6.1.1.4'
N N 0.0061 0.0033 'International Tables Vol C Tables 4.2.6.8 and 6.1.1.4'
Si Si 0.0817 0.0704 'International Tables Vol C Tables 4.2.6.8 and 6.1.1.4'
P P 0.1023 0.0942 'International Tables Vol C Tables 4.2.6.8 and 6.1.1.4'
Zn Zn 0.2839 1.4301 'International Tables Vol C Tables 4.2.6.8 and 6.1.1.4'

loop_
_geom_angle_atom_site_label_1
_geom_angle_atom_site_label_2
_geom_angle_atom_site_label_3
_geom_angle
P2 C1 P1 124.90(9)
C7 C2 C3 115.5(2)
C7 C2 Zn1 123.3(2)
C3 C2 Zn1 121.06(17)
C4 C3 C2 122.3(3)
C5 C4 C3 120.5(4)
C4 C5 C6 119.7(3)
C5 C6 C7 120.3(4)
C2 C7 C6 121.7(4)
C13 C8 C9 118.64(15)
C13 C8 P1 123.16(12)
C9 C8 P1 118.06(12)
C10 C9 C8 120.70(17)
C11 C10 C9 119.97(17)
C10 C11 C12 119.97(17)
C11 C12 C13 120.14(17)
C12 C13 C8 120.56(16)
C15 C14 C19 118.98(14)
C15 C14 P1 119.53(12)
C19 C14 P1 121.09(12)
C16 C15 C14 120.63(17)
C17 C16 C15 119.66(18)
C18 C17 C16 120.42(16)
C17 C18 C19 120.23(17)
C18 C19 C14 120.07(16)
C21 C20 C25 118.90(16)
C21 C20 P2 119.90(13)
C25 C20 P2 121.13(13)
C20 C21 C22 120.59(18)
C23 C22 C21 120.04(19)
C24 C23 C22 119.91(18)
C23 C24 C25 120.43(19)
C24 C25 C20 120.12(18)
C27 C26 C31 119.10(16)
C27 C26 P2 121.34(13)
C31 C26 P2 119.43(13)
C26 C27 C28 120.40(19)
C29 C28 C27 119.9(2)
C30 C29 C28 120.29(18)
C29 C30 C31 120.22(19)
C30 C31 C26 120.05(19)
P1 N1 Si1 129.93(8)
P1 N1 Zn1 108.11(7)
Si1 N1 Zn1 121.10(7)
P2 N2 Si2 133.24(9)
P2 N2 Zn1 105.42(7)
Si2 N2 Zn1 121.33(8)
N1 Si1 C37 107.19(11)
N1 Si1 C35 113.12(9)
C37 Si1 C35 109.29(12)
N1 Si1 C36 112.22(9)
C37 Si1 C36 108.22(14)
C35 Si1 C36 106.69(11)
N2 Si2 C32 114.21(9)
N2 Si2 C34 104.94(12)
C32 Si2 C34 107.94(16)
N2 Si2 C33 111.89(11)
C32 Si2 C33 108.19(15)
C34 Si2 C33 109.51(17)
N1 P1 C1 112.55(7)
N1 P1 C8 111.07(7)
C1 P1 C8 104.65(7)
N1 P1 C14 109.13(7)
C1 P1 C14 112.23(7)
C8 P1 C14 107.02(7)
N1 P1 Zn1 40.22(5)
C1 P1 Zn1 72.84(5)
C8 P1 Zn1 129.31(5)
C14 P1 Zn1 120.97(5)
N2 P2 C1 108.90(8)
N2 P2 C26 112.08(8)
C1 P2 C26 105.75(7)
N2 P2 C20 111.18(8)
C1 P2 C20 116.09(7)
C26 P2 C20 102.63(8)
N2 P2 Zn1 42.38(5)
C1 P2 Zn1 73.52(6)
C26 P2 Zn1 100.83(6)
C20 P2 Zn1 150.60(5)
C2 Zn1 N1 129.48(8)
C2 Zn1 N2 125.97(8)
N1 Zn1 N2 104.52(6)
C2 Zn1 P2 127.42(6)
N1 Zn1 P2 93.82(4)
N2 Zn1 P2 32.19(4)
C2 Zn1 P1 144.85(7)
N1 Zn1 P1 31.67(4)
N2 Zn1 P1 81.74(4)
P2 Zn1 P1 63.229(18)

loop_
_geom_bond_atom_site_label_1
_geom_bond_atom_site_label_2
_geom_bond_distance
C1 P2 1.7164(16)
C1 P1 1.7277(16)
C2 C7 1.388(3)
C2 C3 1.401(4)
C2 Zn1 1.9653(18)
C3 C4 1.398(3)
C4 C5 1.349(7)
C5 C6 1.366(7)
C6 C7 1.411(5)
C8 C13 1.393(2)
C8 C9 1.398(2)
C8 P1 1.8184(16)
C9 C10 1.385(3)
C10 C11 1.384(3)
C11 C12 1.385(3)
C12 C13 1.386(2)
C14 C15 1.393(2)
C14 C19 1.400(2)
C14 P1 1.8229(15)
C15 C16 1.390(2)
C16 C17 1.383(3)
C17 C18 1.381(3)
C18 C19 1.387(2)
C20 C21 1.386(2)
C20 C25 1.397(2)
C20 P2 1.8188(16)
C21 C22 1.388(3)
C22 C23 1.383(3)
C23 C24 1.375(3)
C24 C25 1.388(3)
C26 C27 1.387(2)
C26 C31 1.394(2)
C26 P2 1.8161(16)
C27 C28 1.388(3)
C28 C29 1.378(4)
C29 C30 1.374(4)
C30 C31 1.388(3)
C32 Si2 1.866(3)
C33 Si2 1.871(3)
C34 Si2 1.866(3)
C35 Si1 1.868(2)
C36 Si1 1.871(2)
C37 Si1 1.867(3)
N1 P1 1.6144(13)
N1 Si1 1.7308(15)
N1 Zn1 1.9853(13)
N2 P2 1.6044(14)
N2 Si2 1.7211(15)
N2 Zn1 2.0298(14)
P1 Zn1 2.9224(6)
P2 Zn1 2.9028(8)
